data_2217133
loop_
_publ_author_name
'Jun Hong'

_publ_section_title
<i>catena</i>-Poly[[diaqua[1-ethyl-6-fluoro-4-oxo-7-(piperazin-1-yl)-1,4-dihydroquinoline-3-carboxylato-\k^2^<i>O</i>,<i>O</i>']nickel(II)]-\m-4,4'-oxydibenzoato-\k^2^<i>O</i>:<i>O</i>']
_journal_coeditor_code IM2047
_journal_issue 1
_journal_name_full 'Acta Crystallographica Section E'
_journal_page_first m17
_journal_page_last m17
_journal_paper_doi 10.1107/S1600536807062216
_journal_volume 64
_journal_year 2008
_chemical_formula_iupac '[Ni (C16 H18 F1 N3 O3) (C14 H8 O5) (H2 O)2]'
_chemical_formula_moiety 'C30 H30 F N3 Ni O10'
_chemical_formula_sum 'C30 H30 F N3 Ni O10'
_chemical_formula_weight 670.28
_chemical_name_systematic
;
catena-Poly[[diaqua[1-ethyl-6-fluoro-4-oxo-7-(piperazin-1-yl)-1,4-
dihydroquinoline-3-carboxylato-\k^2^O,O']nickel(II)]-\m-4,4'-oxydibenzoato-
\k^2^O:O']
;
_space_group_IT_number 2
_symmetry_cell_setting triclinic
_symmetry_space_group_name_Hall '-P 1'
_symmetry_space_group_name_H-M 'P -1'
_atom_sites_solution_hydrogens geom
_atom_sites_solution_primary direct
_atom_sites_solution_secondary difmap
_cell_angle_alpha 72.50(3)
_cell_angle_beta 73.13(3)
_cell_angle_gamma 77.57(3)
_cell_formula_units_Z 2
_cell_length_a 10.105(2)
_cell_length_b 12.230(2)
_cell_length_c 13.052(3)
_cell_measurement_reflns_used 11571
_cell_measurement_temperature 298(2)
_cell_measurement_theta_max 25.00
_cell_measurement_theta_min 3.02
_cell_volume 1457.6(6)
_computing_cell_refinement 'SAINT (Bruker, 1999)'
_computing_data_collection 'SMART (Bruker, 1997)'
_computing_data_reduction 'SAINT (Bruker, 1999)'
_computing_molecular_graphics 'SHELXTL-Plus (Sheldrick, 1990)'
_computing_publication_material 'SHELXL97 (Sheldrick, 1997)'
_computing_structure_refinement 'SHELXL97 (Sheldrick, 1997)'
_computing_structure_solution 'SHELXS97 (Sheldrick, 1997)'
_diffrn_ambient_temperature 298(2)
_diffrn_measured_fraction_theta_full 0.998
_diffrn_measured_fraction_theta_max 0.998
_diffrn_measurement_device_type 'Bruker APEX CCD area-detector'
_diffrn_measurement_method '\w scans'
_diffrn_radiation_monochromator graphite
_diffrn_radiation_source 'fine-focus sealed tube'
_diffrn_radiation_type MoK\a
_diffrn_radiation_wavelength 0.71073
_diffrn_reflns_av_R_equivalents 0.0270
_diffrn_reflns_av_sigmaI/netI 0.0356
_diffrn_reflns_limit_h_max 12
_diffrn_reflns_limit_h_min -12
_diffrn_reflns_limit_k_max 14
_diffrn_reflns_limit_k_min -14
_diffrn_reflns_limit_l_max 15
_diffrn_reflns_limit_l_min -15
_diffrn_reflns_number 11571
_diffrn_reflns_theta_full 25.00
_diffrn_reflns_theta_max 25.00
_diffrn_reflns_theta_min 3.02
_exptl_absorpt_coefficient_mu 0.737
_exptl_absorpt_correction_T_max 0.8547
_exptl_absorpt_correction_T_min 0.7984
_exptl_absorpt_correction_type multi-scan
_exptl_absorpt_process_details '(SADABS; Sheldrick, 1996)'
_exptl_crystal_colour green
_exptl_crystal_density_diffrn 1.527
_exptl_crystal_density_method 'not measured'
_exptl_crystal_description block
_exptl_crystal_F_000 696
_exptl_crystal_size_max 0.32
_exptl_crystal_size_mid 0.24
_exptl_crystal_size_min 0.22
_refine_diff_density_max 0.734
_refine_diff_density_min -0.424
_refine_ls_extinction_method none
_refine_ls_goodness_of_fit_ref 1.025
_refine_ls_hydrogen_treatment constr
_refine_ls_matrix_type full
_refine_ls_number_parameters 406
_refine_ls_number_reflns 5134
_refine_ls_number_restraints 0
_refine_ls_restrained_S_all 1.025
_refine_ls_R_factor_all 0.0495
_refine_ls_R_factor_gt 0.0396
_refine_ls_shift/su_max 0.001
_refine_ls_shift/su_mean 0.000
_refine_ls_structure_factor_coef Fsqd
_refine_ls_weighting_details 'calc w=1/[\s^2^(Fo^2^)+(0.0674P)^2^+0.5873P] where P=(Fo^2^+2Fc^2^)/3'
_refine_ls_weighting_scheme calc
_refine_ls_wR_factor_gt 0.1076
_refine_ls_wR_factor_ref 0.1118
_reflns_number_gt 4210
_reflns_number_total 5134
_reflns_threshold_expression >2sigma(I)
_cod_data_source_file im2047.cif
_cod_data_source_block I
_cod_depositor_comments
;
The following automatic conversions were performed:
'_symmetry_cell_setting' value 'Triclinic' changed to 'triclinic'
according to '/home/saulius/struct/CIF-dictionaries/cif_core.dic'
dictionary named 'cif_core.dic' version 2.4.1 from 2010-06-29.

Automatic conversion script
Id: cif_fix_enum 1527 2010-12-29 10:47:43Z saulius 

The following automatic conversions were performed:

'_symmetry_cell_setting' value 'Triclinic' changed to 'triclinic'
according to /home/saulius/struct/CIF-dictionaries/cif_core.dic
dictionary named 'cif_core.dic' version 2.4.1 from 2010-06-29.

Automatic conversion script
Id: cif_fix_values 1715 2011-07-08 13:25:40Z adriana 
;
_cod_original_cell_volume 1457.7(5)
_cod_database_code 2217133
_cod_database_fobs_code 2217133

loop_
_symmetry_equiv_pos_as_xyz
'x, y, z'
'-x, -y, -z'

loop_
_atom_site_type_symbol
_atom_site_label
_atom_site_fract_x
_atom_site_fract_y
_atom_site_fract_z
_atom_site_U_iso_or_equiv
_atom_site_adp_type
_atom_site_calc_flag
_atom_site_refinement_flags
_atom_site_occupancy
Ni Ni1 0.55118(3) 0.06895(3) 0.29346(3) 0.02717(12) Uani d . 1
F F1 0.11227(19) 0.57062(15) 0.2085(2) 0.0690(7) Uani d . 1
C C1 0.1138(3) 0.1404(2) 0.3988(2) 0.0293(6) Uani d . 1
C C2 -0.0181(3) 0.1367(3) 0.3899(3) 0.0407(7) Uani d . 1
H H2A -0.0297 0.0864 0.3532 0.049 Uiso calc R 1
C C3 -0.1329(3) 0.2070(3) 0.4349(3) 0.0409(7) Uani d . 1
H H3A -0.2216 0.2037 0.4295 0.049 Uiso calc R 1
C C4 -0.1139(3) 0.2818(2) 0.4879(2) 0.0339(6) Uani d . 1
C C5 0.0162(3) 0.2876(2) 0.4971(3) 0.0390(7) Uani d . 1
H H5A 0.0276 0.3396 0.5322 0.047 Uiso calc R 1
C C6 0.1296(3) 0.2156(2) 0.4539(2) 0.0351(6) Uani d . 1
H H6A 0.2175 0.2175 0.4618 0.042 Uiso calc R 1
C C7 0.2412(3) 0.0689(2) 0.3475(2) 0.0296(6) Uani d . 1
C C8 -0.2530(3) 0.4649(2) 0.4784(2) 0.0314(6) Uani d . 1
C C9 -0.3601(3) 0.5352(2) 0.5311(2) 0.0362(7) Uani d . 1
H H9AA -0.4120 0.5051 0.6021 0.043 Uiso calc R 1
C C10 -0.3900(3) 0.6506(2) 0.4779(3) 0.0376(7) Uani d . 1
H H10A -0.4615 0.6979 0.5139 0.045 Uiso calc R 1
C C11 -0.3143(3) 0.6967(2) 0.3712(2) 0.0311(6) Uani d . 1
C C12 -0.2076(3) 0.6244(2) 0.3210(2) 0.0370(7) Uani d . 1
H H12A -0.1554 0.6541 0.2500 0.044 Uiso calc R 1
C C13 -0.1759(3) 0.5093(2) 0.3730(3) 0.0401(7) Uani d . 1
H H13A -0.1035 0.4622 0.3375 0.048 Uiso calc R 1
C C14 -0.3468(3) 0.8187(2) 0.3084(2) 0.0338(6) Uani d . 1
C C15 0.7543(3) 0.4092(2) 0.1121(3) 0.0388(7) Uani d . 1
H H15A 0.8511 0.4014 0.0884 0.047 Uiso calc R 1
C C16 0.6950(3) 0.3094(2) 0.1539(2) 0.0302(6) Uani d . 1
C C17 0.5467(3) 0.3187(2) 0.1938(2) 0.0285(6) Uani d . 1
C C18 0.4717(3) 0.4358(2) 0.1767(2) 0.0299(6) Uani d . 1
C C19 0.5390(3) 0.5341(2) 0.1316(2) 0.0317(6) Uani d . 1
C C20 0.7920(3) 0.1960(2) 0.1557(2) 0.0291(6) Uani d . 1
C C21 0.3258(3) 0.4520(2) 0.2061(3) 0.0380(7) Uani d . 1
H H21A 0.2780 0.3882 0.2377 0.046 Uiso calc R 1
C C22 0.2540(3) 0.5596(2) 0.1887(3) 0.0406(7) Uani d . 1
C C23 0.3163(3) 0.6614(2) 0.1475(2) 0.0317(6) Uani d . 1
C C24 0.4612(3) 0.6458(2) 0.1191(2) 0.0340(6) Uani d . 1
H H24A 0.5080 0.7102 0.0914 0.041 Uiso calc R 1
C C25 0.1290(3) 0.7917(2) 0.2333(2) 0.0378(7) Uani d . 1
H H25A 0.1751 0.8083 0.2815 0.045 Uiso calc R 1
H H25B 0.0842 0.7233 0.2734 0.045 Uiso calc R 1
C C26 0.0199(3) 0.8933(2) 0.2016(3) 0.0389(7) Uani d . 1
H H26A -0.0283 0.8761 0.1552 0.047 Uiso calc R 1
H H26B -0.0483 0.9074 0.2676 0.047 Uiso calc R 1
C C27 0.1966(3) 0.9750(2) 0.0411(2) 0.0391(7) Uani d . 1
H H27A 0.2439 1.0425 0.0034 0.047 Uiso calc R 1
H H27B 0.1515 0.9616 -0.0095 0.047 Uiso calc R 1
C C28 0.3032(3) 0.8699(2) 0.0731(2) 0.0363(7) Uani d . 1
H H28A 0.3698 0.8545 0.0069 0.044 Uiso calc R 1
H H28B 0.3539 0.8856 0.1186 0.044 Uiso calc R 1
C C29 0.7665(4) 0.6173(3) 0.0620(3) 0.0503(9) Uani d . 1
H H29A 0.7179 0.6750 0.1024 0.060 Uiso calc R 1
H H29B 0.8569 0.5905 0.0795 0.060 Uiso calc R 1
C C30 0.7883(5) 0.6721(4) -0.0552(4) 0.0830(14) Uani d . 1
H H30A 0.8412 0.7348 -0.0738 0.124 Uiso calc R 1
H H30B 0.6996 0.7015 -0.0733 0.124 Uiso calc R 1
H H30C 0.8385 0.6165 -0.0963 0.124 Uiso calc R 1
N N1 0.6856(3) 0.51763(19) 0.1020(2) 0.0386(6) Uani d . 1
N N2 0.2331(2) 0.76972(18) 0.13355(19) 0.0316(5) Uani d . 1
N N3 0.0891(2) 0.99712(18) 0.14108(18) 0.0300(5) Uani d . 1
H H3B 0.1298 1.0151 0.1856 0.036 Uiso calc R 1
H H3C 0.0252 1.0575 0.1207 0.036 Uiso calc R 1
O O1 0.34733(19) 0.05291(16) 0.38500(15) 0.0317(4) Uani d . 1
O O2 0.2384(2) 0.0318(2) 0.26830(19) 0.0491(6) Uani d . 1
O O3 -0.2308(2) 0.35044(16) 0.53603(17) 0.0446(5) Uani d . 1
O O4 -0.3916(2) 0.89556(15) 0.36257(16) 0.0332(4) Uani d . 1
O O5 -0.3263(3) 0.83834(18) 0.20552(17) 0.0509(6) Uani d . 1
O O6 0.4769(2) 0.23599(15) 0.23930(18) 0.0385(5) Uani d . 1
O O7 0.7459(2) 0.10163(15) 0.20642(17) 0.0360(5) Uani d . 1
O O8 0.9162(2) 0.20092(16) 0.10377(18) 0.0407(5) Uani d . 1
O O1W 0.5830(2) 0.10404(15) 0.43009(15) 0.0325(4) Uani d . 1
H H1 0.6392 0.0565 0.4655 0.049 Uiso d R 1
H H2 0.5204 0.1036 0.4899 0.049 Uiso d R 1
O O2W 0.5096(2) 0.03404(17) 0.16040(15) 0.0380(5) Uani d . 1
H H3 0.5639 -0.0287 0.1553 0.057 Uiso d R 1
H H4 0.4342 0.0066 0.1966 0.057 Uiso d R 1

loop_
_atom_site_aniso_label
_atom_site_aniso_U_11
_atom_site_aniso_U_22
_atom_site_aniso_U_33
_atom_site_aniso_U_12
_atom_site_aniso_U_13
_atom_site_aniso_U_23
Ni1 0.0245(2) 0.01742(18) 0.0365(2) 0.00159(13) -0.00766(14) -0.00538(14)
F1 0.0262(10) 0.0311(10) 0.138(2) 0.0047(8) -0.0149(11) -0.0157(12)
C1 0.0265(14) 0.0263(13) 0.0341(14) 0.0016(11) -0.0103(11) -0.0071(12)
C2 0.0313(16) 0.0398(17) 0.0594(19) 0.0024(13) -0.0171(14) -0.0244(15)
C3 0.0245(15) 0.0416(17) 0.0572(19) 0.0005(13) -0.0128(14) -0.0143(15)
C4 0.0314(16) 0.0246(13) 0.0334(14) 0.0030(11) -0.0005(12) -0.0012(12)
C5 0.0419(18) 0.0313(15) 0.0444(16) -0.0016(13) -0.0073(14) -0.0162(13)
C6 0.0284(15) 0.0361(15) 0.0440(16) -0.0022(12) -0.0107(13) -0.0149(13)
C7 0.0252(14) 0.0247(13) 0.0373(14) -0.0033(11) -0.0074(12) -0.0061(12)
C8 0.0299(15) 0.0236(13) 0.0380(15) 0.0003(11) -0.0072(12) -0.0080(12)
C9 0.0347(16) 0.0298(14) 0.0351(15) -0.0009(12) 0.0019(12) -0.0078(12)
C10 0.0341(16) 0.0254(14) 0.0486(17) 0.0035(12) -0.0003(13) -0.0172(13)
C11 0.0313(15) 0.0215(13) 0.0414(15) -0.0003(11) -0.0100(12) -0.0104(12)
C12 0.0378(16) 0.0288(14) 0.0343(15) 0.0023(12) -0.0025(13) -0.0044(12)
C13 0.0377(17) 0.0283(14) 0.0440(17) 0.0081(12) -0.0015(13) -0.0112(13)
C14 0.0296(15) 0.0248(13) 0.0421(16) 0.0007(11) -0.0047(12) -0.0084(13)
C15 0.0280(15) 0.0281(14) 0.0558(18) 0.0033(12) -0.0069(13) -0.0125(14)
C16 0.0296(14) 0.0203(13) 0.0385(14) 0.0036(11) -0.0100(12) -0.0076(11)
C17 0.0298(15) 0.0220(13) 0.0315(13) 0.0013(11) -0.0093(11) -0.0051(11)
C18 0.0297(15) 0.0196(13) 0.0366(14) 0.0027(11) -0.0086(12) -0.0056(11)
C19 0.0293(15) 0.0236(13) 0.0378(15) 0.0043(11) -0.0062(12) -0.0091(12)
C20 0.0275(15) 0.0218(13) 0.0384(14) 0.0050(11) -0.0124(12) -0.0098(12)
C21 0.0292(16) 0.0205(13) 0.0578(18) 0.0000(11) -0.0088(14) -0.0046(13)
C22 0.0243(15) 0.0273(15) 0.065(2) 0.0028(12) -0.0099(14) -0.0092(14)
C23 0.0355(16) 0.0207(13) 0.0325(14) 0.0049(11) -0.0063(12) -0.0058(11)
C24 0.0320(16) 0.0210(13) 0.0423(15) 0.0006(11) -0.0040(12) -0.0062(12)
C25 0.0360(16) 0.0260(14) 0.0393(15) 0.0028(12) -0.0004(13) -0.0042(13)
C26 0.0301(16) 0.0286(15) 0.0543(18) 0.0039(12) -0.0087(14) -0.0123(14)
C27 0.0502(19) 0.0229(14) 0.0338(15) 0.0068(13) -0.0050(13) -0.0053(12)
C28 0.0371(16) 0.0234(14) 0.0365(15) 0.0039(12) 0.0016(13) -0.0064(12)
C29 0.0393(18) 0.0307(16) 0.074(2) -0.0037(13) -0.0025(17) -0.0153(16)
C30 0.088(3) 0.074(3) 0.079(3) -0.038(3) -0.003(3) -0.006(2)
N1 0.0310(13) 0.0212(11) 0.0551(15) 0.0002(10) -0.0009(11) -0.0092(11)
N2 0.0316(13) 0.0190(11) 0.0361(12) 0.0060(9) -0.0057(10) -0.0046(10)
N3 0.0279(12) 0.0234(11) 0.0384(12) 0.0072(9) -0.0133(10) -0.0096(10)
O1 0.0242(10) 0.0338(10) 0.0353(10) 0.0003(8) -0.0091(8) -0.0073(8)
O2 0.0320(11) 0.0685(15) 0.0625(14) 0.0049(11) -0.0154(10) -0.0441(13)
O3 0.0400(12) 0.0256(10) 0.0474(12) 0.0098(9) 0.0040(10) -0.0032(9)
O4 0.0358(11) 0.0200(9) 0.0412(10) 0.0031(8) -0.0084(9) -0.0097(8)
O5 0.0719(16) 0.0305(11) 0.0384(12) 0.0122(11) -0.0074(11) -0.0107(10)
O6 0.0259(10) 0.0200(9) 0.0609(13) 0.0017(8) -0.0084(9) -0.0030(9)
O7 0.0287(10) 0.0183(9) 0.0529(12) 0.0031(8) -0.0060(9) -0.0054(9)
O8 0.0239(11) 0.0249(10) 0.0624(13) 0.0040(8) -0.0038(10) -0.0069(10)
O1W 0.0312(10) 0.0279(10) 0.0402(10) -0.0021(8) -0.0123(9) -0.0095(9)
O2W 0.0382(12) 0.0347(11) 0.0350(10) -0.0016(9) -0.0046(9) -0.0067(9)

loop_
_atom_type_symbol
_atom_type_description
_atom_type_scat_dispersion_real
_atom_type_scat_dispersion_imag
_atom_type_scat_source
Ni Ni 0.3393 1.1124 'International Tables Vol C Tables 4.2.6.8 and 6.1.1.4'
H H 0.0000 0.0000 'International Tables Vol C Tables 4.2.6.8 and 6.1.1.4'
C C 0.0033 0.0016 'International Tables Vol C Tables 4.2.6.8 and 6.1.1.4'
N N 0.0061 0.0033 'International Tables Vol C Tables 4.2.6.8 and 6.1.1.4'
O O 0.0106 0.0060 'International Tables Vol C Tables 4.2.6.8 and 6.1.1.4'
F F 0.0171 0.0103 'International Tables Vol C Tables 4.2.6.8 and 6.1.1.4'

loop_
_geom_angle_atom_site_label_1
_geom_angle_atom_site_label_2
_geom_angle_atom_site_label_3
_geom_angle_site_symmetry_1
_geom_angle_site_symmetry_3
_geom_angle
O6 Ni1 O7 . . 89.94(8)
O6 Ni1 O4 . 1_645 173.89(8)
O7 Ni1 O4 . 1_645 95.85(8)
O6 Ni1 O1 . . 84.98(8)
O7 Ni1 O1 . . 173.98(7)
O4 Ni1 O1 1_645 . 89.13(8)
O6 Ni1 O1W . . 90.05(8)
O7 Ni1 O1W . . 90.44(8)
O4 Ni1 O1W 1_645 . 87.94(8)
O1 Ni1 O1W . . 86.35(8)
O6 Ni1 O2W . . 89.40(9)
O7 Ni1 O2W . . 92.15(9)
O4 Ni1 O2W 1_645 . 92.34(8)
O1 Ni1 O2W . . 91.02(8)
O1W Ni1 O2W . . 177.35(7)
C2 C1 C6 . . 119.0(2)
C2 C1 C7 . . 122.3(2)
C6 C1 C7 . . 118.6(2)
C3 C2 C1 . . 120.8(3)
C3 C2 H2A . . 119.6
C1 C2 H2A . . 119.6
C2 C3 C4 . . 118.9(3)
C2 C3 H3A . . 120.5
C4 C3 H3A . . 120.5
C5 C4 C3 . . 121.3(3)
C5 C4 O3 . . 119.9(3)
C3 C4 O3 . . 118.8(3)
C4 C5 C6 . . 119.3(3)
C4 C5 H5A . . 120.3
C6 C5 H5A . . 120.3
C5 C6 C1 . . 120.6(3)
C5 C6 H6A . . 119.7
C1 C6 H6A . . 119.7
O2 C7 O1 . . 123.9(2)
O2 C7 C1 . . 119.1(2)
O1 C7 C1 . . 116.9(2)
O3 C8 C13 . . 123.3(2)
O3 C8 C9 . . 116.5(2)
C13 C8 C9 . . 120.3(3)
C8 C9 C10 . . 119.8(3)
C8 C9 H9AA . . 120.1
C10 C9 H9AA . . 120.1
C9 C10 C11 . . 120.8(2)
C9 C10 H10A . . 119.6
C11 C10 H10A . . 119.6
C12 C11 C10 . . 118.0(3)
C12 C11 C14 . . 119.1(3)
C10 C11 C14 . . 122.9(2)
C13 C12 C11 . . 122.0(3)
C13 C12 H12A . . 119.0
C11 C12 H12A . . 119.0
C12 C13 C8 . . 119.2(3)
C12 C13 H13A . . 120.4
C8 C13 H13A . . 120.4
O5 C14 O4 . . 124.8(3)
O5 C14 C11 . . 117.4(2)
O4 C14 C11 . . 117.9(2)
N1 C15 C16 . . 126.1(3)
N1 C15 H15A . . 116.9
C16 C15 H15A . . 116.9
C15 C16 C17 . . 118.2(2)
C15 C16 C20 . . 117.5(2)
C17 C16 C20 . . 124.4(2)
O6 C17 C16 . . 126.2(2)
O6 C17 C18 . . 118.1(2)
C16 C17 C18 . . 115.7(2)
C19 C18 C21 . . 117.9(2)
C19 C18 C17 . . 122.9(2)
C21 C18 C17 . . 119.2(2)
C18 C19 N1 . . 117.8(2)
C18 C19 C24 . . 120.6(3)
N1 C19 C24 . . 121.6(3)
O8 C20 O7 . . 122.5(2)
O8 C20 C16 . . 117.4(2)
O7 C20 C16 . . 120.1(2)
C22 C21 C18 . . 120.3(3)
C22 C21 H21A . . 119.9
C18 C21 H21A . . 119.9
C21 C22 F1 . . 118.1(3)
C21 C22 C23 . . 124.1(3)
F1 C22 C23 . . 117.8(2)
C24 C23 N2 . . 124.1(3)
C24 C23 C22 . . 115.7(2)
N2 C23 C22 . . 120.1(3)
C23 C24 C19 . . 121.3(3)
C23 C24 H24A . . 119.3
C19 C24 H24A . . 119.3
N2 C25 C26 . . 110.2(2)
N2 C25 H25A . . 109.6
C26 C25 H25A . . 109.6
N2 C25 H25B . . 109.6
C26 C25 H25B . . 109.6
H25A C25 H25B . . 108.1
N3 C26 C25 . . 109.2(2)
N3 C26 H26A . . 109.8
C25 C26 H26A . . 109.8
N3 C26 H26B . . 109.8
C25 C26 H26B . . 109.8
H26A C26 H26B . . 108.3
N3 C27 C28 . . 110.7(2)
N3 C27 H27A . . 109.5
C28 C27 H27A . . 109.5
N3 C27 H27B . . 109.5
C28 C27 H27B . . 109.5
H27A C27 H27B . . 108.1
N2 C28 C27 . . 110.0(2)
N2 C28 H28A . . 109.7
C27 C28 H28A . . 109.7
N2 C28 H28B . . 109.7
C27 C28 H28B . . 109.7
H28A C28 H28B . . 108.2
C30 C29 N1 . . 114.9(3)
C30 C29 H29A . . 108.5
N1 C29 H29A . . 108.5
C30 C29 H29B . . 108.5
N1 C29 H29B . . 108.5
H29A C29 H29B . . 107.5
C29 C30 H30A . . 109.5
C29 C30 H30B . . 109.5
H30A C30 H30B . . 109.5
C29 C30 H30C . . 109.5
H30A C30 H30C . . 109.5
H30B C30 H30C . . 109.5
C15 N1 C19 . . 119.0(2)
C15 N1 C29 . . 119.4(3)
C19 N1 C29 . . 121.5(2)
C23 N2 C28 . . 117.2(2)
C23 N2 C25 . . 115.8(2)
C28 N2 C25 . . 110.8(2)
C26 N3 C27 . . 110.1(2)
C26 N3 H3B . . 109.6
C27 N3 H3B . . 109.6
C26 N3 H3C . . 109.6
C27 N3 H3C . . 109.6
H3B N3 H3C . . 108.2
C7 O1 Ni1 . . 126.74(17)
C8 O3 C4 . . 116.6(2)
C14 O4 Ni1 . 1_465 124.49(18)
C17 O6 Ni1 . . 126.84(18)
C20 O7 Ni1 . . 130.58(17)
Ni1 O1W H1 . . 118.9
Ni1 O1W H2 . . 123.4
H1 O1W H2 . . 90.7
Ni1 O2W H3 . . 102.1
Ni1 O2W H4 . . 96.0
H3 O2W H4 . . 99.5

loop_
_geom_bond_atom_site_label_1
_geom_bond_atom_site_label_2
_geom_bond_site_symmetry_2
_geom_bond_distance
Ni1 O6 . 2.0039(19)
Ni1 O7 . 2.022(2)
Ni1 O4 1_645 2.0663(19)
Ni1 O1 . 2.077(2)
Ni1 O1W . 2.0786(19)
Ni1 O2W . 2.079(2)
F1 C22 . 1.363(3)
C1 C2 . 1.382(4)
C1 C6 . 1.384(4)
C1 C7 . 1.496(4)
C2 C3 . 1.381(4)
C2 H2A . 0.9300
C3 C4 . 1.372(4)
C3 H3A . 0.9300
C4 C5 . 1.373(4)
C4 O3 . 1.398(3)
C5 C6 . 1.377(4)
C5 H5A . 0.9300
C6 H6A . 0.9300
C7 O2 . 1.257(3)
C7 O1 . 1.259(3)
C8 O3 . 1.381(3)
C8 C13 . 1.381(4)
C8 C9 . 1.381(4)
C9 C10 . 1.382(4)
C9 H9AA . 0.9300
C10 C11 . 1.393(4)
C10 H10A . 0.9300
C11 C12 . 1.379(4)
C11 C14 . 1.488(4)
C12 C13 . 1.379(4)
C12 H12A . 0.9300
C13 H13A . 0.9300
C14 O5 . 1.253(4)
C14 O4 . 1.273(3)
C15 N1 . 1.345(4)
C15 C16 . 1.368(4)
C15 H15A . 0.9300
C16 C17 . 1.428(4)
C16 C20 . 1.515(3)
C17 O6 . 1.255(3)
C17 C18 . 1.455(3)
C18 C19 . 1.396(4)
C18 C21 . 1.397(4)
C19 N1 . 1.404(4)
C19 C24 . 1.410(4)
C20 O8 . 1.246(3)
C20 O7 . 1.257(3)
C21 C22 . 1.347(4)
C21 H21A . 0.9300
C22 C23 . 1.406(4)
C23 C24 . 1.387(4)
C23 N2 . 1.400(3)
C24 H24A . 0.9300
C25 N2 . 1.473(3)
C25 C26 . 1.516(4)
C25 H25A . 0.9700
C25 H25B . 0.9700
C26 N3 . 1.477(4)
C26 H26A . 0.9700
C26 H26B . 0.9700
C27 N3 . 1.490(3)
C27 C28 . 1.526(4)
C27 H27A . 0.9700
C27 H27B . 0.9700
C28 N2 . 1.447(4)
C28 H28A . 0.9700
C28 H28B . 0.9700
C29 C30 . 1.446(6)
C29 N1 . 1.492(4)
C29 H29A . 0.9700
C29 H29B . 0.9700
C30 H30A . 0.9600
C30 H30B . 0.9600
C30 H30C . 0.9600
N3 H3B . 0.9000
N3 H3C . 0.9000
O4 Ni1 1_465 2.0663(19)
O1W H1 . 0.8500
O1W H2 . 0.8501
O2W H3 . 0.8500
O2W H4 . 0.8499

loop_
_geom_hbond_atom_site_label_D
_geom_hbond_atom_site_label_H
_geom_hbond_atom_site_label_A
_geom_hbond_site_symmetry_A
_geom_hbond_distance_DH
_geom_hbond_distance_HA
_geom_hbond_distance_DA
_geom_hbond_angle_DHA
O2W H4 O2 . 0.85 1.93 2.695(3) 149.3
O2W H4 O1 . 0.85 2.55 2.965(3) 111.1
N3 H3B O2 1_565 0.90 1.82 2.714(3) 169.6
N3 H3C O8 1_465 0.90 1.85 2.719(3) 162.2
O1W H1 O1 2_656 0.85 2.03 2.761(3) 143.6
O1W H2 O4 2_566 0.85 1.99 2.834(3) 173.2
O2W H3 O5 1_645 0.85 1.82 2.615(3) 155.0
